data_7026577
loop_
_publ_author_name
'Derendorf, Janis'
'Kessler, Mathias'
'Knapp, Carsten'
'R\"uhle, Monika'
'Schulz, Christoph'

_publ_section_title
;
 Alkali metal-sulfur dioxide complexes stabilized by halogenated
 closo-dodecaborate anions.
;
_journal_issue 37
_journal_name_full 'Dalton transactions (Cambridge, England : 2003)'
_journal_page_first 8671
_journal_page_last 8678
_journal_paper_doi 10.1039/c0dt00521e
_journal_volume 39
_journal_year 2010
_chemical_formula_moiety 'B12 Br12, 8(O2 S), 2(Na)'
_chemical_formula_sum 'B12 Br12 Na2 O16 S8'
_chemical_formula_weight 1647.06
_chemical_name_systematic
;
?
;
_space_group_IT_number 14
_symmetry_cell_setting monoclinic
_symmetry_space_group_name_Hall '-P 2ybc'
_symmetry_space_group_name_H-M 'P 1 21/c 1'
_atom_sites_solution_primary direct
_atom_sites_solution_secondary difmap
_audit_creation_method SHELXL-97
_cell_angle_alpha 90.00
_cell_angle_beta 103.46(3)
_cell_angle_gamma 90.00
_cell_formula_units_Z 2
_cell_length_a 9.811(2)
_cell_length_b 20.979(4)
_cell_length_c 9.980(5)
_cell_measurement_reflns_used 1000
_cell_measurement_temperature 160(2)
_cell_measurement_theta_max 23.99
_cell_measurement_theta_min 3.26
_cell_volume 1997.7(12)
_computing_cell_refinement
;
CrystalClear-SM Expert 2.0 r1 (Rigaku, 2009)
;
_computing_data_collection
;
CrystalClear-SM Expert 2.0 r1 (Rigaku, 2009)
;
_computing_data_reduction
;
CrystalClear-SM Expert 2.0 r1 (Rigaku, 2009)
;
_computing_molecular_graphics Diamond
_computing_publication_material 'SHELXL-97 (Sheldrick, 1997)'
_computing_structure_refinement 'SHELXL-97 (Sheldrick, 1997)'
_computing_structure_solution 'SHELXS-97 (Sheldrick, 1997)'
_diffrn_ambient_temperature 160(2)
_diffrn_detector_area_resol_mean 10.0000
_diffrn_measured_fraction_theta_full 0.998
_diffrn_measured_fraction_theta_max 0.998
_diffrn_measurement_details
;
scan:
Number of images: 45
Slice: 20.0000 - 200.0000
Image width: 4.0000
Exp time: 60.0000
Rotation axis: Omega
Omega: 0.0000
Chi: 54.0000
Phi: 0.0000
XTD: 127.4000
2theta: 0.0000
scan:
Number of images: 45
Slice: 20.0000 - 200.0000
Image width: 4.0000
Exp time: 60.0000
Rotation axis: Omega
Omega: 0.0000
Chi: 0.0000
Phi: 180.0000
XTD: 127.4000
2theta: 0.0000
scan:
Number of images: 45
Slice: 20.0000 - 200.0000
Image width: 4.0000
Exp time: 60.0000
Rotation axis: Omega
Omega: 0.0000
Chi: 0.0000
Phi: 0.0000
XTD: 127.4000
2theta: 0.0000
scan:
Number of images: 41
Slice: 20.0000 - 184.0000
Image width: 4.0000
Exp time: 60.0000
Rotation axis: Omega
Omega: 0.0000
Chi: 54.0000
Phi: 180.0000
XTD: 127.4000
2theta: 0.0000
scan:
Number of images: 40
Slice: 24.0000 - 184.0000
Image width: 4.0000
Exp time: 60.0000
Rotation axis: Omega
Omega: 0.0000
Chi: 54.0000
Phi: 90.0000
XTD: 127.4000
2theta: 0.0000
scan:
Number of images: 40
Slice: 22.0000 - 182.0000
Image width: 4.0000
Exp time: 60.0000
Rotation axis: Omega
Omega: 0.0000
Chi: 54.0000
Phi: 270.0000
XTD: 127.4000
2theta: 0.0000
;
_diffrn_measurement_device
;
Crystal Goniometer
;
_diffrn_measurement_device_type
;
Rigaku RAXIS conversion
;
_diffrn_measurement_method 'profile data from \w-scans'
_diffrn_radiation_monochromator graphite
_diffrn_radiation_source 'fine-focus sealed tube'
_diffrn_radiation_type MoK\a
_diffrn_radiation_wavelength 0.71073
_diffrn_reflns_av_R_equivalents 0.0925
_diffrn_reflns_av_sigmaI/netI 0.0399
_diffrn_reflns_limit_h_max 11
_diffrn_reflns_limit_h_min -11
_diffrn_reflns_limit_k_max 23
_diffrn_reflns_limit_k_min -24
_diffrn_reflns_limit_l_max 11
_diffrn_reflns_limit_l_min -11
_diffrn_reflns_number 62210
_diffrn_reflns_theta_full 23.99
_diffrn_reflns_theta_max 23.99
_diffrn_reflns_theta_min 3.26
_exptl_absorpt_coefficient_mu 12.523
_exptl_absorpt_correction_T_max 1.000
_exptl_absorpt_correction_T_min 0.156
_exptl_absorpt_correction_type multi-scan
_exptl_absorpt_process_details 'March 2001 T Higashi'
_exptl_crystal_colour colorless
_exptl_crystal_density_diffrn 2.738
_exptl_crystal_density_method 'not measured'
_exptl_crystal_description block
_exptl_crystal_F_000 1516
_exptl_crystal_size_max 0.28
_exptl_crystal_size_mid 0.15
_exptl_crystal_size_min 0.15
_refine_diff_density_max 0.747
_refine_diff_density_min -0.774
_refine_diff_density_rms 0.106
_refine_ls_extinction_method none
_refine_ls_goodness_of_fit_ref 1.065
_refine_ls_matrix_type full
_refine_ls_number_parameters 226
_refine_ls_number_reflns 3126
_refine_ls_number_restraints 0
_refine_ls_restrained_S_all 1.065
_refine_ls_R_factor_all 0.0342
_refine_ls_R_factor_gt 0.0270
_refine_ls_shift/su_max 0.001
_refine_ls_shift/su_mean 0.000
_refine_ls_structure_factor_coef Fsqd
_refine_ls_weighting_details 'calc w=1/[\s^2^(Fo^2^)+(0.0098P)^2^+6.2974P] where P=(Fo^2^+2Fc^2^)/3'
_refine_ls_weighting_scheme calc
_refine_ls_wR_factor_gt 0.0577
_refine_ls_wR_factor_ref 0.0597
_reflns_number_gt 2707
_reflns_number_total 3126
_reflns_threshold_expression >2sigma(I)
_cod_data_source_file c0dt00521e.txt
_cod_data_source_block ck-mk-07
_cod_original_cell_volume 1997.7(11)
_cod_original_sg_symbol_H-M 'P 21/c'
_cod_database_code 7026577

loop_
_symmetry_equiv_pos_as_xyz
'x, y, z'
'-x, y+1/2, -z+1/2'
'-x, -y, -z'
'x, -y-1/2, z-1/2'

loop_
_atom_site_label
_atom_site_type_symbol
_atom_site_fract_x
_atom_site_fract_y
_atom_site_fract_z
_atom_site_U_iso_or_equiv
_atom_site_adp_type
_atom_site_occupancy
_atom_site_symmetry_multiplicity
_atom_site_calc_flag
Br1 Br 0.57232(5) 0.55333(2) 0.67582(5) 0.03003(14) Uani 1 1 d
Br2 Br 0.83339(5) 0.45055(2) 0.93064(5) 0.02915(13) Uani 1 1 d
Br3 Br 0.76820(5) 0.62250(2) 1.02704(5) 0.03127(14) Uani 1 1 d
Br4 Br 0.37961(5) 0.66044(2) 0.88484(5) 0.03289(14) Uani 1 1 d
Br5 Br 0.20394(5) 0.50554(2) 0.70313(5) 0.03192(14) Uani 1 1 d
Br6 Br 0.48257(5) 0.38095(2) 0.73195(5) 0.03152(14) Uani 1 1 d
B1 B 0.5343(6) 0.5252(3) 0.8493(6) 0.0253(12) Uani 1 1 d
B2 B 0.6558(6) 0.4767(3) 0.9683(6) 0.0251(12) Uani 1 1 d
B3 B 0.6251(6) 0.5563(3) 1.0117(6) 0.0250(12) Uani 1 1 d
B4 B 0.4430(5) 0.5749(3) 0.9470(6) 0.0237(12) Uani 1 1 d
B5 B 0.3623(5) 0.5041(3) 0.8633(5) 0.0233(12) Uani 1 1 d
B6 B 0.4926(6) 0.4445(3) 0.8765(6) 0.0243(12) Uani 1 1 d
S1 S -0.10324(18) 0.23122(8) 0.4122(2) 0.0676(5) Uani 1 1 d
O2 O -0.0734(8) 0.2000(3) 0.2962(5) 0.118(3) Uani 1 1 d
O1 O 0.0078(4) 0.26407(18) 0.4964(4) 0.0498(10) Uani 1 1 d
S3 S -0.22810(15) 0.39693(8) 0.56909(15) 0.0448(4) Uani 1 1 d
O5 O -0.0785(4) 0.4026(2) 0.6030(4) 0.0533(11) Uani 1 1 d
O6 O -0.2861(4) 0.3390(2) 0.5091(4) 0.0533(11) Uani 1 1 d
S4 S 0.06614(14) 0.40316(7) 0.26856(15) 0.0400(3) Uani 1 1 d
O7 O 0.1155(4) 0.40666(19) 0.4151(4) 0.0475(10) Uani 1 1 d
O8 O 0.0018(4) 0.34539(19) 0.2136(4) 0.0542(11) Uani 1 1 d
S2 S 0.37990(15) 0.22754(7) 0.85968(15) 0.0398(3) Uani 1 1 d
O3 O 0.2732(4) 0.25019(18) 0.7489(4) 0.0462(10) Uani 1 1 d
O4 O 0.3370(4) 0.20078(18) 0.9734(4) 0.0513(11) Uani 1 1 d
Na1 Na 0.1497(2) 0.34442(11) 0.6261(2) 0.0544(6) Uani 1 1 d

loop_
_atom_site_aniso_label
_atom_site_aniso_U_11
_atom_site_aniso_U_22
_atom_site_aniso_U_33
_atom_site_aniso_U_23
_atom_site_aniso_U_13
_atom_site_aniso_U_12
Br1 0.0308(3) 0.0378(3) 0.0236(3) 0.0034(2) 0.0105(2) -0.0015(2)
Br2 0.0231(3) 0.0352(3) 0.0312(3) -0.0002(2) 0.0105(2) 0.0020(2)
Br3 0.0285(3) 0.0324(3) 0.0354(3) -0.0045(2) 0.0124(2) -0.0089(2)
Br4 0.0337(3) 0.0288(3) 0.0375(3) 0.0055(2) 0.0110(2) 0.0036(2)
Br5 0.0253(3) 0.0430(3) 0.0249(3) -0.0009(2) 0.0008(2) -0.0010(2)
Br6 0.0333(3) 0.0342(3) 0.0294(3) -0.0101(2) 0.0120(2) -0.0061(2)
B1 0.026(3) 0.028(3) 0.022(3) 0.003(2) 0.007(2) -0.002(2)
B2 0.025(3) 0.028(3) 0.023(3) 0.000(2) 0.008(2) -0.005(2)
B3 0.024(3) 0.027(3) 0.025(3) -0.006(2) 0.007(2) -0.004(2)
B4 0.022(3) 0.027(3) 0.024(3) 0.001(2) 0.008(2) 0.003(2)
B5 0.023(3) 0.025(3) 0.023(3) 0.001(2) 0.006(2) -0.003(2)
B6 0.026(3) 0.028(3) 0.019(3) -0.001(2) 0.004(2) -0.005(2)
S1 0.0533(10) 0.0492(10) 0.0906(15) -0.0171(10) -0.0033(10) 0.0018(8)
O2 0.225(8) 0.062(3) 0.052(3) -0.008(3) 0.004(4) -0.043(4)
O1 0.055(3) 0.049(2) 0.040(2) 0.0009(19) 0.001(2) -0.007(2)
S3 0.0434(8) 0.0560(10) 0.0387(8) 0.0005(7) 0.0172(7) 0.0010(7)
O5 0.041(2) 0.078(3) 0.045(3) -0.001(2) 0.017(2) -0.010(2)
O6 0.042(2) 0.055(3) 0.060(3) -0.005(2) 0.005(2) 0.001(2)
S4 0.0332(7) 0.0510(9) 0.0384(8) 0.0072(7) 0.0140(6) 0.0056(6)
O7 0.038(2) 0.065(3) 0.040(2) 0.002(2) 0.0088(18) -0.0012(19)
O8 0.067(3) 0.045(2) 0.046(3) 0.002(2) 0.005(2) 0.004(2)
S2 0.0416(8) 0.0384(8) 0.0379(8) 0.0021(6) 0.0061(7) -0.0020(6)
O3 0.056(2) 0.044(2) 0.034(2) 0.0016(18) 0.0014(19) -0.0060(19)
O4 0.073(3) 0.042(2) 0.040(2) 0.0065(19) 0.017(2) 0.003(2)
Na1 0.0560(15) 0.0460(14) 0.0493(15) 0.0061(11) -0.0122(12) -0.0002(11)

loop_
_atom_type_symbol
_atom_type_description
_atom_type_scat_dispersion_real
_atom_type_scat_dispersion_imag
_atom_type_scat_source
B B 0.0013 0.0007 'International Tables Vol C Tables 4.2.6.8 and 6.1.1.4'
Br Br -0.2901 2.4595 'International Tables Vol C Tables 4.2.6.8 and 6.1.1.4'
Na Na 0.0362 0.0249 'International Tables Vol C Tables 4.2.6.8 and 6.1.1.4'
O O 0.0106 0.0060 'International Tables Vol C Tables 4.2.6.8 and 6.1.1.4'
S S 0.1246 0.1234 'International Tables Vol C Tables 4.2.6.8 and 6.1.1.4'

loop_
_geom_angle_atom_site_label_1
_geom_angle_atom_site_label_2
_geom_angle_atom_site_label_3
_geom_angle
_geom_angle_site_symmetry_1
_geom_angle_site_symmetry_3
B6 B1 B5 59.7(3) . .
B6 B1 B3 107.1(4) . .
B5 B1 B3 107.6(4) . .
B6 B1 B2 59.9(3) . .
B5 B1 B2 107.6(4) . .
B3 B1 B2 59.4(3) . .
B6 B1 B4 107.9(4) . .
B5 B1 B4 60.1(3) . .
B3 B1 B4 60.1(3) . .
B2 B1 B4 107.9(4) . .
B6 B1 Br1 121.5(4) . .
B5 B1 Br1 121.8(3) . .
B3 B1 Br1 122.7(3) . .
B2 B1 Br1 121.8(3) . .
B4 B1 Br1 121.9(3) . .
B3 B2 B5 59.6(3) . 3_667
B3 B2 B6 107.5(4) . .
B5 B2 B6 107.3(4) 3_667 .
B3 B2 B4 108.3(4) . 3_667
B5 B2 B4 60.4(3) 3_667 3_667
B6 B2 B4 59.5(3) . 3_667
B3 B2 B1 60.0(3) . .
B5 B2 B1 107.5(4) 3_667 .
B6 B2 B1 59.7(3) . .
B4 B2 B1 107.9(4) 3_667 .
B3 B2 Br2 121.6(3) . .
B5 B2 Br2 122.5(3) 3_667 .
B6 B2 Br2 122.1(3) . .
B4 B2 Br2 121.9(3) 3_667 .
B1 B2 Br2 121.3(3) . .
B5 B3 B2 60.4(3) 3_667 .
B5 B3 B1 108.6(4) 3_667 .
B2 B3 B1 60.6(3) . .
B5 B3 B6 60.0(3) 3_667 3_667
B2 B3 B6 108.4(4) . 3_667
B1 B3 B6 107.8(4) . 3_667
B5 B3 B4 108.1(4) 3_667 .
B2 B3 B4 109.2(4) . .
B1 B3 B4 60.5(3) . .
B6 B3 B4 59.5(3) 3_667 .
B5 B3 Br3 121.6(3) 3_667 .
B2 B3 Br3 122.0(3) . .
B1 B3 Br3 121.9(3) . .
B6 B3 Br3 121.1(3) 3_667 .
B4 B3 Br3 120.7(3) . .
B6 B4 B2 60.0(3) 3_667 3_667
B6 B4 B5 106.8(4) 3_667 .
B2 B4 B5 59.4(3) 3_667 .
B6 B4 B3 59.9(3) 3_667 .
B2 B4 B3 107.6(4) 3_667 .
B5 B4 B3 106.4(4) . .
B6 B4 B1 107.3(4) 3_667 .
B2 B4 B1 107.3(4) 3_667 .
B5 B4 B1 59.4(3) . .
B3 B4 B1 59.4(3) . .
B6 B4 Br4 122.6(3) 3_667 .
B2 B4 Br4 122.5(3) 3_667 .
B5 B4 Br4 122.6(3) . .
B3 B4 Br4 122.1(3) . .
B1 B4 Br4 121.4(3) . .
B3 B5 B6 60.6(3) 3_667 .
B3 B5 B2 60.0(3) 3_667 3_667
B6 B5 B2 108.6(4) . 3_667
B3 B5 B1 108.8(4) 3_667 .
B6 B5 B1 60.1(3) . .
B2 B5 B1 108.8(4) 3_667 .
B3 B5 B4 108.4(4) 3_667 .
B6 B5 B4 108.5(4) . .
B2 B5 B4 60.2(3) 3_667 .
B1 B5 B4 60.5(3) . .
B3 B5 Br5 120.1(3) 3_667 .
B6 B5 Br5 119.6(3) . .
B2 B5 Br5 122.4(3) 3_667 .
B1 B5 Br5 121.3(3) . .
B4 B5 Br5 123.3(3) . .
B5 B6 B4 108.6(4) . 3_667
B5 B6 B1 60.2(3) . .
B4 B6 B1 109.2(4) 3_667 .
B5 B6 B2 108.5(4) . .
B4 B6 B2 60.5(3) 3_667 .
B1 B6 B2 60.4(3) . .
B5 B6 B3 59.5(3) . 3_667
B4 B6 B3 60.6(3) 3_667 3_667
B1 B6 B3 108.1(4) . 3_667
B2 B6 B3 108.5(4) . 3_667
B5 B6 Br6 121.1(3) . .
B4 B6 Br6 121.5(3) 3_667 .
B1 B6 Br6 120.8(3) . .
B2 B6 Br6 121.6(3) . .
B3 B6 Br6 121.9(3) 3_667 .
O1 S1 O2 116.1(4) . .
O6 S3 O5 117.4(3) . .
O8 S4 O7 117.0(3) . .
O4 S2 O3 117.1(3) . .

loop_
_geom_bond_atom_site_label_1
_geom_bond_atom_site_label_2
_geom_bond_distance
_geom_bond_site_symmetry_2
Br1 B1 1.945(6) .
Br2 B2 1.945(5) .
Br3 B3 1.955(5) .
Br4 B4 1.953(5) .
Br5 B5 1.953(5) .
Br6 B6 1.950(5) .
B1 B6 1.779(7) .
B1 B5 1.782(7) .
B1 B3 1.782(8) .
B1 B2 1.792(8) .
B1 B4 1.801(8) .
B2 B3 1.769(8) .
B2 B5 1.777(7) 3_667
B2 B6 1.782(7) .
B2 B4 1.791(7) 3_667
B3 B5 1.763(8) 3_667
B3 B6 1.783(7) 3_667
B3 B4 1.795(7) .
B4 B6 1.774(7) 3_667
B4 B2 1.791(7) 3_667
B4 B5 1.795(7) .
B5 B3 1.763(8) 3_667
B5 B6 1.772(7) .
B5 B2 1.777(7) 3_667
B6 B4 1.774(7) 3_667
B6 B3 1.783(7) 3_667
S1 O1 1.394(4) .
S1 O2 1.419(6) .
S3 O6 1.415(4) .
S3 O5 1.432(4) .
S4 O8 1.417(4) .
S4 O7 1.431(4) .
S2 O4 1.416(4) .
S2 O3 1.416(4) .

loop_
_geom_torsion_atom_site_label_1
_geom_torsion_atom_site_label_2
_geom_torsion_atom_site_label_3
_geom_torsion_atom_site_label_4
_geom_torsion
_geom_torsion_site_symmetry_1
_geom_torsion_site_symmetry_4
B6 B1 B2 B3 -137.6(4) . .
B5 B1 B2 B3 -100.3(4) . .
B4 B1 B2 B3 -36.9(3) . .
Br1 B1 B2 B3 111.8(4) . .
B6 B1 B2 B5 -100.1(4) . 3_667
B5 B1 B2 B5 -62.9(5) . 3_667
B3 B1 B2 B5 37.5(3) . 3_667
B4 B1 B2 B5 0.6(5) . 3_667
Br1 B1 B2 B5 149.3(3) . 3_667
B5 B1 B2 B6 37.2(4) . .
B3 B1 B2 B6 137.6(4) . .
B4 B1 B2 B6 100.7(4) . .
Br1 B1 B2 B6 -110.6(4) . .
B6 B1 B2 B4 -36.4(4) . 3_667
B5 B1 B2 B4 0.8(5) . 3_667
B3 B1 B2 B4 101.2(4) . 3_667
B4 B1 B2 B4 64.3(5) . 3_667
Br1 B1 B2 B4 -147.0(4) . 3_667
B6 B1 B2 Br2 111.4(4) . .
B5 B1 B2 Br2 148.7(3) . .
B3 B1 B2 Br2 -111.0(4) . .
B4 B1 B2 Br2 -147.9(3) . .
Br1 B1 B2 Br2 0.8(6) . .
B6 B2 B3 B5 100.1(4) . 3_667
B4 B2 B3 B5 37.2(3) 3_667 3_667
B1 B2 B3 B5 137.8(4) . 3_667
Br2 B2 B3 B5 -111.8(4) . 3_667
B5 B2 B3 B1 -137.8(4) 3_667 .
B6 B2 B3 B1 -37.6(3) . .
B4 B2 B3 B1 -100.5(4) 3_667 .
Br2 B2 B3 B1 110.4(4) . .
B5 B2 B3 B6 -37.2(3) 3_667 3_667
B6 B2 B3 B6 62.9(5) . 3_667
B4 B2 B3 B6 0.0(5) 3_667 3_667
B1 B2 B3 B6 100.5(4) . 3_667
Br2 B2 B3 B6 -149.0(3) . 3_667
B5 B2 B3 B4 -100.4(4) 3_667 .
B6 B2 B3 B4 -0.3(5) . .
B4 B2 B3 B4 -63.2(5) 3_667 .
B1 B2 B3 B4 37.4(4) . .
Br2 B2 B3 B4 147.8(4) . .
B5 B2 B3 Br3 110.9(4) 3_667 .
B6 B2 B3 Br3 -149.0(4) . .
B4 B2 B3 Br3 148.1(4) 3_667 .
B1 B2 B3 Br3 -111.3(4) . .
Br2 B2 B3 Br3 -0.9(6) . .
B6 B1 B3 B5 -0.4(5) . 3_667
B5 B1 B3 B5 62.4(5) . 3_667
B2 B1 B3 B5 -38.0(3) . 3_667
B4 B1 B3 B5 100.8(4) . 3_667
Br1 B1 B3 B5 -148.4(4) . 3_667
B6 B1 B3 B2 37.6(3) . .
B5 B1 B3 B2 100.5(4) . .
B4 B1 B3 B2 138.8(4) . .
Br1 B1 B3 B2 -110.3(4) . .
B6 B1 B3 B6 -63.9(5) . 3_667
B5 B1 B3 B6 -1.1(5) . 3_667
B2 B1 B3 B6 -101.5(4) . 3_667
B4 B1 B3 B6 37.3(4) . 3_667
Br1 B1 B3 B6 148.2(4) . 3_667
B6 B1 B3 B4 -101.2(4) . .
B5 B1 B3 B4 -38.3(3) . .
B2 B1 B3 B4 -138.8(4) . .
Br1 B1 B3 B4 110.9(4) . .
B6 B1 B3 Br3 149.0(4) . .
B5 B1 B3 Br3 -148.1(4) . .
B2 B1 B3 Br3 111.4(4) . .
B4 B1 B3 Br3 -109.8(4) . .
Br1 B1 B3 Br3 1.1(6) . .
B5 B3 B4 B6 36.5(4) 3_667 3_667
B2 B3 B4 B6 100.6(4) . 3_667
B1 B3 B4 B6 138.0(4) . 3_667
Br3 B3 B4 B6 -110.3(4) . 3_667
B5 B3 B4 B2 -1.4(5) 3_667 3_667
B2 B3 B4 B2 62.7(5) . 3_667
B1 B3 B4 B2 100.1(4) . 3_667
B6 B3 B4 B2 -37.8(4) 3_667 3_667
Br3 B3 B4 B2 -148.1(3) . 3_667
B5 B3 B4 B5 -63.8(5) 3_667 .
B2 B3 B4 B5 0.3(5) . .
B1 B3 B4 B5 37.7(3) . .
B6 B3 B4 B5 -100.2(4) 3_667 .
Br3 B3 B4 B5 149.5(3) . .
B5 B3 B4 B1 -101.5(4) 3_667 .
B2 B3 B4 B1 -37.4(4) . .
B6 B3 B4 B1 -138.0(4) 3_667 .
Br3 B3 B4 B1 111.8(4) . .
B5 B3 B4 Br4 148.3(3) 3_667 .
B2 B3 B4 Br4 -147.5(4) . .
B1 B3 B4 Br4 -110.1(4) . .
B6 B3 B4 Br4 111.9(4) 3_667 .
Br3 B3 B4 Br4 1.6(6) . .
B6 B1 B4 B6 62.4(5) . 3_667
B5 B1 B4 B6 99.6(4) . 3_667
B3 B1 B4 B6 -37.4(3) . 3_667
B2 B1 B4 B6 -0.8(5) . 3_667
Br1 B1 B4 B6 -149.5(3) . 3_667
B6 B1 B4 B2 -0.7(5) . 3_667
B5 B1 B4 B2 36.5(3) . 3_667
B3 B1 B4 B2 -100.5(4) . 3_667
B2 B1 B4 B2 -64.0(5) . 3_667
Br1 B1 B4 B2 147.4(3) . 3_667
B6 B1 B4 B5 -37.2(3) . .
B3 B1 B4 B5 -137.0(4) . .
B2 B1 B4 B5 -100.4(4) . .
Br1 B1 B4 B5 110.9(4) . .
B6 B1 B4 B3 99.8(4) . .
B5 B1 B4 B3 137.0(4) . .
B2 B1 B4 B3 36.5(3) . .
Br1 B1 B4 B3 -112.1(4) . .
B6 B1 B4 Br4 -149.0(3) . .
B5 B1 B4 Br4 -111.8(4) . .
B3 B1 B4 Br4 111.2(4) . .
B2 B1 B4 Br4 147.7(3) . .
Br1 B1 B4 Br4 -0.9(6) . .
B6 B1 B5 B3 37.3(4) . 3_667
B3 B1 B5 B3 -62.6(5) . 3_667
B2 B1 B5 B3 0.0(5) . 3_667
B4 B1 B5 B3 -100.9(4) . 3_667
Br1 B1 B5 B3 147.9(4) . 3_667
B3 B1 B5 B6 -99.9(4) . .
B2 B1 B5 B6 -37.3(3) . .
B4 B1 B5 B6 -138.2(4) . .
Br1 B1 B5 B6 110.5(4) . .
B6 B1 B5 B2 101.1(4) . 3_667
B3 B1 B5 B2 1.2(5) . 3_667
B2 B1 B5 B2 63.8(5) . 3_667
B4 B1 B5 B2 -37.2(4) . 3_667
Br1 B1 B5 B2 -148.4(4) . 3_667
B6 B1 B5 B4 138.2(4) . .
B3 B1 B5 B4 38.3(4) . .
B2 B1 B5 B4 100.9(4) . .
Br1 B1 B5 B4 -111.2(4) . .
B6 B1 B5 Br5 -108.5(4) . .
B3 B1 B5 Br5 151.6(3) . .
B2 B1 B5 Br5 -145.8(4) . .
B4 B1 B5 Br5 113.3(4) . .
Br1 B1 B5 Br5 2.0(6) . .
B6 B4 B5 B3 1.1(5) 3_667 3_667
B2 B4 B5 B3 -37.1(3) 3_667 3_667
B3 B4 B5 B3 63.9(5) . 3_667
B1 B4 B5 B3 101.7(4) . 3_667
Br4 B4 B5 B3 -148.4(3) . 3_667
B6 B4 B5 B6 -63.1(5) 3_667 .
B2 B4 B5 B6 -101.3(4) 3_667 .
B3 B4 B5 B6 -0.2(5) . .
B1 B4 B5 B6 37.5(3) . .
Br4 B4 B5 B6 147.4(3) . .
B6 B4 B5 B2 38.2(3) 3_667 3_667
B3 B4 B5 B2 101.0(4) . 3_667
B1 B4 B5 B2 138.8(4) . 3_667
Br4 B4 B5 B2 -111.3(4) . 3_667
B6 B4 B5 B1 -100.6(4) 3_667 .
B2 B4 B5 B1 -138.8(4) 3_667 .
B3 B4 B5 B1 -37.7(3) . .
Br4 B4 B5 B1 109.9(4) . .
B6 B4 B5 Br5 149.4(3) 3_667 .
B2 B4 B5 Br5 111.2(4) 3_667 .
B3 B4 B5 Br5 -147.8(4) . .
B1 B4 B5 Br5 -110.0(4) . .
Br4 B4 B5 Br5 -0.1(6) . .
B3 B5 B6 B4 -36.9(3) 3_667 3_667
B2 B5 B6 B4 0.4(5) 3_667 3_667
B1 B5 B6 B4 101.9(4) . 3_667
B4 B5 B6 B4 64.3(5) . 3_667
Br5 B5 B6 B4 -146.8(3) . 3_667
B3 B5 B6 B1 -138.8(4) 3_667 .
B2 B5 B6 B1 -101.5(4) 3_667 .
B4 B5 B6 B1 -37.7(4) . .
Br5 B5 B6 B1 111.3(4) . .
B3 B5 B6 B2 -101.0(4) 3_667 .
B2 B5 B6 B2 -63.8(5) 3_667 .
B1 B5 B6 B2 37.8(4) . .
B4 B5 B6 B2 0.1(5) . .
Br5 B5 B6 B2 149.0(3) . .
B2 B5 B6 B3 37.3(3) 3_667 3_667
B1 B5 B6 B3 138.8(4) . 3_667
B4 B5 B6 B3 101.1(4) . 3_667
Br5 B5 B6 B3 -110.0(4) . 3_667
B3 B5 B6 Br6 111.1(4) 3_667 .
B2 B5 B6 Br6 148.4(3) 3_667 .
B1 B5 B6 Br6 -110.1(4) . .
B4 B5 B6 Br6 -147.8(3) . .
Br5 B5 B6 Br6 1.2(5) . .
B3 B1 B6 B5 100.7(4) . .
B2 B1 B6 B5 138.1(4) . .
B4 B1 B6 B5 37.4(3) . .
Br1 B1 B6 B5 -110.9(4) . .
B5 B1 B6 B4 -101.0(4) . 3_667
B3 B1 B6 B4 -0.3(5) . 3_667
B2 B1 B6 B4 37.1(4) . 3_667
B4 B1 B6 B4 -63.6(5) . 3_667
Br1 B1 B6 B4 148.1(4) . 3_667
B5 B1 B6 B2 -138.1(4) . .
B3 B1 B6 B2 -37.4(3) . .
B4 B1 B6 B2 -100.7(4) . .
Br1 B1 B6 B2 111.0(4) . .
B5 B1 B6 B3 -36.7(3) . 3_667
B3 B1 B6 B3 64.1(5) . 3_667
B2 B1 B6 B3 101.4(4) . 3_667
B4 B1 B6 B3 0.7(5) . 3_667
Br1 B1 B6 B3 -147.6(3) . 3_667
B5 B1 B6 Br6 110.6(4) . .
B3 B1 B6 Br6 -148.7(3) . .
B2 B1 B6 Br6 -111.3(4) . .
B4 B1 B6 Br6 147.9(3) . .
Br1 B1 B6 Br6 -0.3(6) . .
B3 B2 B6 B5 0.1(5) . .
B5 B2 B6 B5 62.9(5) 3_667 .
B4 B2 B6 B5 101.4(4) 3_667 .
B1 B2 B6 B5 -37.7(4) . .
Br2 B2 B6 B5 -147.8(3) . .
B3 B2 B6 B4 -101.3(4) . 3_667
B5 B2 B6 B4 -38.5(3) 3_667 3_667
B1 B2 B6 B4 -139.1(4) . 3_667
Br2 B2 B6 B4 110.8(4) . 3_667
B3 B2 B6 B1 37.8(4) . .
B5 B2 B6 B1 100.6(4) 3_667 .
B4 B2 B6 B1 139.1(4) 3_667 .
Br2 B2 B6 B1 -110.1(4) . .
B3 B2 B6 B3 -63.0(5) . 3_667
B5 B2 B6 B3 -0.2(5) 3_667 3_667
B4 B2 B6 B3 38.4(4) 3_667 3_667
B1 B2 B6 B3 -100.7(4) . 3_667
Br2 B2 B6 B3 149.2(4) . 3_667
B3 B2 B6 Br6 147.8(4) . .
B5 B2 B6 Br6 -149.4(3) 3_667 .
B4 B2 B6 Br6 -110.9(4) 3_667 .
B1 B2 B6 Br6 110.0(4) . .
Br2 B2 B6 Br6 -0.1(6) . .
